data_7212377
loop_
_publ_author_name
'Bia\/lo\'nska, Agata'
'Ciunik, Zbigniew'

_publ_section_title
;
 Crucial factors influencing racemic resolution of
 N-(4-nitrobenzoyl)-dl-serine by brucine
;
_journal_issue 10
_journal_name_full CrystEngComm
_journal_page_first 2781
_journal_paper_doi 10.1039/b926090k
_journal_volume 12
_journal_year 2010
_chemical_absolute_configuration rm
_chemical_formula_moiety 'C23 H27 N2 O4, C10 H9 N2 O6, C2 H6 O'
_chemical_formula_sum 'C35 H42 N4 O11'
_chemical_formula_weight 694.73
_chemical_name_systematic
;
brucinium N-(4-nitrobenzoyl)-L-serinate ethanol solvate
;
_space_group_IT_number 19
_symmetry_cell_setting orthorhombic
_symmetry_space_group_name_Hall 'P 2ac 2ab'
_symmetry_space_group_name_H-M 'P 21 21 21'
_atom_sites_solution_hydrogens geom
_atom_sites_solution_primary direct
_atom_sites_solution_secondary difmap
_audit_creation_method SHELXL-97
_cell_angle_alpha 90.00
_cell_angle_beta 90.00
_cell_angle_gamma 90.00
_cell_formula_units_Z 4
_cell_length_a 9.641(2)
_cell_length_b 10.308(2)
_cell_length_c 33.653(4)
_cell_measurement_reflns_used 16481
_cell_measurement_temperature 100(2)
_cell_measurement_theta_max 35.25
_cell_measurement_theta_min 2.88
_cell_volume 3344.4(10)
_computing_cell_refinement
;
CrysAlis RED, Oxford Diffraction Ltd.,
Version 1.171.32.5 (release 08-05-2007 CrysAlis171 .NET)
(compiled May 8 2007,13:10:02)
;
_computing_data_collection
;
CrysAlis CCD, Oxford Diffraction Ltd.,
Version 1.171.32.5 (release 08-05-2007 CrysAlis171 .NET)
(compiled May 8 2007,13:10:02)
;
_computing_data_reduction
;
CrysAlis RED, Oxford Diffraction Ltd.,
Version 1.171.32.5 (release 08-05-2007 CrysAlis171 .NET)
(compiled May 8 2007,13:10:02)
;
_computing_structure_refinement 'SHELXL-97 (Sheldrick, 1997)'
_computing_structure_solution 'SHELXS-97 (Sheldrick, 1990)'
_diffrn_ambient_temperature 100(2)
_diffrn_measured_fraction_theta_full 0.993
_diffrn_measured_fraction_theta_max 0.993
_diffrn_measurement_device_type 'Kuma KM4CCD'
_diffrn_measurement_method '\w scan'
_diffrn_radiation_monochromator graphite
_diffrn_radiation_source 'fine-focus sealed tube'
_diffrn_radiation_type MoK\a
_diffrn_radiation_wavelength 0.71073
_diffrn_reflns_av_R_equivalents 0.0613
_diffrn_reflns_av_sigmaI/netI 0.0371
_diffrn_reflns_limit_h_max 12
_diffrn_reflns_limit_h_min -12
_diffrn_reflns_limit_k_max 10
_diffrn_reflns_limit_k_min -13
_diffrn_reflns_limit_l_max 43
_diffrn_reflns_limit_l_min -43
_diffrn_reflns_number 44729
_diffrn_reflns_theta_full 27.50
_diffrn_reflns_theta_max 27.50
_diffrn_reflns_theta_min 2.89
_diffrn_standards_number 0
_exptl_absorpt_coefficient_mu 0.103
_exptl_absorpt_correction_type none
_exptl_crystal_colour orange
_exptl_crystal_density_diffrn 1.380
_exptl_crystal_density_method 'not measured'
_exptl_crystal_description block
_exptl_crystal_F_000 1472
_exptl_crystal_size_max 0.45
_exptl_crystal_size_mid 0.40
_exptl_crystal_size_min 0.40
_refine_diff_density_max 0.293
_refine_diff_density_min -0.174
_refine_diff_density_rms 0.042
_refine_ls_abs_structure_details 'from known structure (Toda et al., 1985)'
_refine_ls_extinction_method none
_refine_ls_goodness_of_fit_ref 1.037
_refine_ls_hydrogen_treatment constr
_refine_ls_matrix_type full
_refine_ls_number_parameters 614
_refine_ls_number_reflns 4320
_refine_ls_number_restraints 240
_refine_ls_restrained_S_all 1.046
_refine_ls_R_factor_all 0.0561
_refine_ls_R_factor_gt 0.0397
_refine_ls_shift/su_max 0.000
_refine_ls_shift/su_mean 0.000
_refine_ls_structure_factor_coef Fsqd
_refine_ls_weighting_details 'calc w=1/[\s^2^(Fo^2^)+(0.0703P)^2^+0.0000P] where P=(Fo^2^+2Fc^2^)/3'
_refine_ls_weighting_scheme calc
_refine_ls_wR_factor_gt 0.0980
_refine_ls_wR_factor_ref 0.1095
_reflns_number_gt 3325
_reflns_number_total 4320
_reflns_threshold_expression >2sigma(I)
_cod_data_source_file b926090k.txt
_cod_data_source_block 12
_cod_database_code 7212377

loop_
_symmetry_equiv_pos_as_xyz
'x, y, z'
'-x+1/2, -y, z+1/2'
'-x, y+1/2, -z+1/2'
'x+1/2, -y+1/2, -z'

loop_
_atom_site_label
_atom_site_type_symbol
_atom_site_fract_x
_atom_site_fract_y
_atom_site_fract_z
_atom_site_U_iso_or_equiv
_atom_site_adp_type
_atom_site_occupancy
_atom_site_symmetry_multiplicity
_atom_site_calc_flag
_atom_site_refinement_flags
_atom_site_disorder_assembly
_atom_site_disorder_group
O1 O 0.0119(2) -0.04281(17) 0.55923(6) 0.0381(5) Uani 1 1 d . . .
O2 O 0.3303(2) 0.73015(17) 0.51030(5) 0.0337(5) Uani 1 1 d . . .
O3 O 0.4673(2) 0.72411(16) 0.57614(5) 0.0304(4) Uani 1 1 d . . .
O4 O 0.0735(3) 0.3227(2) 0.47836(6) 0.0483(6) Uani 1 1 d . . .
N1 N 0.1276(2) 0.3030(2) 0.54400(6) 0.0291(5) Uani 1 1 d . . .
N2 N 0.2747(2) 0.1620(2) 0.66731(6) 0.0258(5) Uani 1 1 d . . .
H2A H 0.3226 0.1869 0.6893 0.031 Uiso 1 1 calc R . .
C1 C 0.2203(3) 0.5221(2) 0.52288(7) 0.0283(6) Uani 1 1 d . . .
H1A H 0.1687 0.5256 0.4996 0.034 Uiso 1 1 calc R . .
C2 C 0.3094(3) 0.6217(2) 0.53312(7) 0.0258(6) Uani 1 1 d . . .
C3 C 0.3852(3) 0.6178(2) 0.56919(7) 0.0242(5) Uani 1 1 d . . .
C4 C 0.3701(3) 0.5134(2) 0.59462(7) 0.0223(5) Uani 1 1 d . . .
H4A H 0.4177 0.5115 0.6186 0.027 Uiso 1 1 calc R . .
C5 C 0.2832(3) 0.4111(2) 0.58410(7) 0.0223(5) Uani 1 1 d . . .
C6 C 0.2099(3) 0.4159(2) 0.54860(7) 0.0247(5) Uani 1 1 d . . .
C7 C 0.2356(3) 0.2964(2) 0.60857(7) 0.0222(5) Uani 1 1 d . . .
C8 C 0.1527(3) 0.2137(2) 0.57766(7) 0.0258(5) Uani 1 1 d . . .
H8A H 0.0636 0.1881 0.5893 0.031 Uiso 1 1 calc R . .
C9 C 0.0808(3) 0.2557(3) 0.50839(8) 0.0360(7) Uani 1 1 d . . .
C10 C 0.0360(3) 0.1144(3) 0.50841(9) 0.0390(7) Uani 1 1 d . . .
H10A H 0.0428 0.0823 0.4814 0.047 Uiso 1 1 calc R . .
H10B H -0.0612 0.1112 0.5159 0.047 Uiso 1 1 calc R . .
C11 C 0.1164(3) 0.0199(3) 0.53574(8) 0.0332(6) Uani 1 1 d . . .
H11A H 0.1634 -0.0451 0.5193 0.040 Uiso 1 1 calc R . .
C12 C 0.0613(3) -0.1514(3) 0.58217(10) 0.0409(7) Uani 1 1 d . . .
H12A H 0.1365 -0.1936 0.5680 0.049 Uiso 1 1 calc R . .
H12B H -0.0130 -0.2139 0.5854 0.049 Uiso 1 1 calc R . .
C13 C 0.1116(3) -0.1087(3) 0.62239(9) 0.0342(6) Uani 1 1 d . . .
H13A H 0.0648 -0.1372 0.6449 0.041 Uiso 1 1 calc R . .
C14 C 0.2208(3) -0.0316(2) 0.62675(8) 0.0288(6) Uani 1 1 d . . .
C15 C 0.2681(3) 0.0145(2) 0.66688(7) 0.0290(6) Uani 1 1 d . . .
H15A H 0.3590 -0.0211 0.6727 0.035 Uiso 1 1 calc R . .
H15B H 0.2040 -0.0154 0.6871 0.035 Uiso 1 1 calc R . .
C16 C 0.1327(3) 0.2220(3) 0.66927(8) 0.0311(6) Uani 1 1 d . . .
H16A H 0.1095 0.2460 0.6963 0.037 Uiso 1 1 calc R . .
H16B H 0.0629 0.1624 0.6594 0.037 Uiso 1 1 calc R . .
C17 C 0.1426(3) 0.3409(2) 0.64298(7) 0.0265(6) Uani 1 1 d . . .
H17A H 0.1841 0.4130 0.6572 0.032 Uiso 1 1 calc R . .
H17B H 0.0518 0.3667 0.6334 0.032 Uiso 1 1 calc R . .
C18 C 0.2245(3) 0.0932(2) 0.56036(7) 0.0261(5) Uani 1 1 d . . .
H18A H 0.2933 0.1257 0.5414 0.031 Uiso 1 1 calc R . .
C19 C 0.3062(3) 0.0171(2) 0.59162(7) 0.0254(5) Uani 1 1 d . . .
H19A H 0.3515 -0.0570 0.5788 0.030 Uiso 1 1 calc R . .
C20 C 0.4183(3) 0.1110(2) 0.60708(7) 0.0248(5) Uani 1 1 d . . .
H20A H 0.4833 0.0646 0.6239 0.030 Uiso 1 1 calc R . .
H20B H 0.4692 0.1477 0.5849 0.030 Uiso 1 1 calc R . .
C21 C 0.3487(3) 0.2185(2) 0.63065(7) 0.0220(5) Uani 1 1 d . . .
H21A H 0.4203 0.2791 0.6398 0.026 Uiso 1 1 calc R . .
C22 C 0.2497(4) 0.7388(3) 0.47468(7) 0.0420(8) Uani 1 1 d . . .
H22A H 0.2716 0.8180 0.4610 0.063 Uiso 1 1 calc R . .
H22B H 0.1528 0.7379 0.4813 0.063 Uiso 1 1 calc R . .
H22C H 0.2705 0.6662 0.4578 0.063 Uiso 1 1 calc R . .
C23 C 0.5272(3) 0.7349(3) 0.61481(9) 0.0387(7) Uani 1 1 d . . .
H23A H 0.5822 0.8124 0.6162 0.058 Uiso 1 1 calc R . .
H23B H 0.5848 0.6608 0.6199 0.058 Uiso 1 1 calc R . .
H23C H 0.4547 0.7388 0.6343 0.058 Uiso 1 1 calc R . .
O5 O 0.4427(2) 0.21413(16) 0.72822(5) 0.0353(5) Uani 1 1 d . B .
O6 O 0.5293(3) 0.31221(18) 0.78222(6) 0.0509(7) Uani 1 1 d . B .
O7 O 0.3487(3) 0.59451(19) 0.69141(6) 0.0472(6) Uani 1 1 d . B .
H7 H 0.3787 0.6656 0.6981 0.071 Uiso 1 1 calc R . .
N3 N 0.3490(3) 0.5199(2) 0.77467(6) 0.0314(5) Uani 1 1 d . . .
H3 H 0.3957 0.5909 0.7752 0.038 Uiso 1 1 calc R A 1
C24 C 0.4513(3) 0.3085(2) 0.75288(8) 0.0339(7) Uani 1 1 d . . .
C25 C 0.3643(3) 0.4274(2) 0.74206(7) 0.0317(6) Uani 1 1 d . B .
H25 H 0.2719 0.3984 0.7338 0.038 Uiso 1 1 calc R . .
C26 C 0.4334(4) 0.4962(2) 0.70737(7) 0.0357(7) Uani 1 1 d . . .
H26A H 0.5202 0.5340 0.7162 0.043 Uiso 1 1 calc R B .
H26B H 0.4544 0.4334 0.6868 0.043 Uiso 1 1 calc R . .
O8 O 0.1955(10) 0.3909(6) 0.8072(3) 0.0443(16) Uani 0.675(5) 1 d PU B 1
O9 O 0.1837(4) 0.8460(4) 0.95868(10) 0.0424(10) Uani 0.675(5) 1 d P B 1
O10 O 0.2772(6) 0.9838(4) 0.91983(14) 0.0637(13) Uani 0.675(5) 1 d PU B 1
N4 N 0.2307(5) 0.8776(5) 0.92657(15) 0.0395(11) Uani 0.675(5) 1 d PU B 1
C27 C 0.2608(18) 0.4902(9) 0.8033(4) 0.0251(18) Uani 0.675(5) 1 d PU B 1
C28 C 0.2510(12) 0.5944(7) 0.8353(4) 0.0237(15) Uani 0.675(5) 1 d PU B 1
C29 C 0.2203(7) 0.5601(5) 0.87421(19) 0.0245(11) Uani 0.675(5) 1 d PU B 1
H29 H 0.2029 0.4735 0.8802 0.029 Uiso 0.675(5) 1 calc PR B 1
C30 C 0.2150(5) 0.6511(6) 0.90432(14) 0.0247(10) Uani 0.675(5) 1 d PU B 1
H30 H 0.1966 0.6267 0.9304 0.030 Uiso 0.675(5) 1 calc PR B 1
C31 C 0.2378(6) 0.7795(7) 0.89456(19) 0.0267(13) Uani 0.675(5) 1 d PU B 1
C32 C 0.2665(6) 0.8203(6) 0.85645(18) 0.0331(12) Uani 0.675(5) 1 d PU B 1
H32 H 0.2815 0.9074 0.8507 0.040 Uiso 0.675(5) 1 calc PR B 1
C33 C 0.2721(11) 0.7259(8) 0.8268(2) 0.0302(16) Uani 0.675(5) 1 d PU B 1
H33 H 0.2904 0.7510 0.8008 0.036 Uiso 0.675(5) 1 calc PR B 1
O8A O 0.169(2) 0.4323(14) 0.8080(6) 0.044(3) Uani 0.325(5) 1 d PU B 2
O9A O 0.2009(9) 0.9299(12) 0.9462(3) 0.060(2) Uani 0.325(5) 1 d PU B 2
O10C O 0.1864(9) 1.0567(9) 0.8962(3) 0.066(3) Uani 0.325(5) 1 d P B 2
N4A N 0.2012(11) 0.9552(15) 0.9096(3) 0.045(2) Uani 0.325(5) 1 d PU B 2
C27A C 0.259(4) 0.527(2) 0.8066(9) 0.029(4) Uani 0.325(5) 1 d PU B 2
C28A C 0.254(2) 0.6401(15) 0.8318(7) 0.021(3) Uani 0.325(5) 1 d PU B 2
C29A C 0.2281(15) 0.6176(12) 0.8716(4) 0.034(3) Uani 0.325(5) 1 d PU B 2
H29A H 0.2176 0.5331 0.8808 0.041 Uiso 0.325(5) 1 calc PR B 2
C30A C 0.2182(12) 0.7208(16) 0.8980(3) 0.025(2) Uani 0.325(5) 1 d PU B 2
H30A H 0.2056 0.7076 0.9251 0.030 Uiso 0.325(5) 1 calc PR B 2
C31A C 0.2275(13) 0.8409(15) 0.8825(4) 0.038(3) Uani 0.325(5) 1 d PU B 2
C32A C 0.2461(13) 0.8689(13) 0.8428(4) 0.040(3) Uani 0.325(5) 1 d PU B 2
H32A H 0.2491 0.9539 0.8336 0.048 Uiso 0.325(5) 1 calc PR B 2
C33A C 0.260(2) 0.7635(19) 0.8173(5) 0.033(3) Uani 0.325(5) 1 d PU B 2
H33A H 0.2744 0.7773 0.7903 0.039 Uiso 0.325(5) 1 calc PR B 2
O34 O 0.0198(9) 0.2630(7) 0.75901(18) 0.071(2) Uani 0.40 1 d PDU C 1
C35 C 0.1282(13) 0.0712(11) 0.7856(3) 0.065(2) Uani 0.40 1 d PDU C 1
O34A O 0.2112(12) 0.1138(10) 0.8161(4) 0.052(3) Uani 0.20 1 d PDU C 2
C35A C 0.0624(14) 0.109(2) 0.8145(5) 0.086(4) Uani 0.20 1 d PDU C 2
O34B O 0.1329(15) 0.180(2) 0.7669(6) 0.069(4) Uani 0.15 1 d PDU C 3
C35B C 0.055(3) 0.0042(14) 0.7705(8) 0.069(5) Uani 0.15 1 d PDU C 3
C34 C -0.0054(9) 0.1361(8) 0.7757(2) 0.091(2) Uani 0.75 1 d PDU . .
C341 C 0.0428(14) 0.1126(19) 0.7901(5) 0.060(3) Uani 0.25 1 d PDU C 4
O341 O 0.1838(12) 0.1241(12) 0.7769(3) 0.054(2) Uani 0.25 1 d PDU C 4
C351 C -0.0577(19) 0.2054(19) 0.7720(5) 0.068(3) Uani 0.25 1 d PDU C 4

loop_
_atom_site_aniso_label
_atom_site_aniso_U_11
_atom_site_aniso_U_22
_atom_site_aniso_U_33
_atom_site_aniso_U_23
_atom_site_aniso_U_13
_atom_site_aniso_U_12
O1 0.0319(12) 0.0298(9) 0.0527(12) -0.0026(9) -0.0068(9) -0.0050(9)
O2 0.0458(12) 0.0300(9) 0.0254(9) 0.0081(8) 0.0005(8) 0.0089(9)
O3 0.0359(11) 0.0227(8) 0.0326(10) 0.0029(7) -0.0003(8) -0.0030(8)
O4 0.0685(16) 0.0438(11) 0.0327(11) -0.0024(10) -0.0256(11) 0.0064(12)
N1 0.0306(13) 0.0299(11) 0.0269(11) -0.0030(9) -0.0102(9) 0.0010(10)
N2 0.0300(13) 0.0269(10) 0.0206(10) 0.0011(9) 0.0052(9) -0.0016(10)
C1 0.0343(16) 0.0313(13) 0.0192(11) -0.0037(10) -0.0041(10) 0.0134(12)
C2 0.0324(15) 0.0252(12) 0.0199(12) 0.0046(10) 0.0035(10) 0.0107(12)
C3 0.0265(14) 0.0217(11) 0.0242(12) -0.0011(9) 0.0047(10) 0.0048(11)
C4 0.0242(14) 0.0245(12) 0.0181(11) -0.0021(9) -0.0011(9) 0.0047(11)
C5 0.0256(14) 0.0236(12) 0.0177(11) -0.0014(9) 0.0018(9) 0.0040(11)
C6 0.0255(14) 0.0264(12) 0.0221(12) -0.0048(10) -0.0026(10) 0.0059(11)
C7 0.0211(13) 0.0246(12) 0.0208(11) -0.0036(9) 0.0007(9) -0.0010(11)
C8 0.0206(13) 0.0295(13) 0.0274(12) -0.0018(11) -0.0036(10) -0.0015(12)
C9 0.0349(17) 0.0414(15) 0.0318(15) -0.0071(13) -0.0134(12) 0.0033(14)
C10 0.0356(17) 0.0433(16) 0.0381(15) -0.0097(13) -0.0153(13) -0.0036(15)
C11 0.0293(16) 0.0351(14) 0.0351(15) -0.0092(12) -0.0053(11) -0.0019(13)
C12 0.0330(17) 0.0282(13) 0.0615(19) -0.0033(14) -0.0073(14) -0.0044(13)
C13 0.0298(16) 0.0266(13) 0.0461(17) 0.0018(12) 0.0025(12) -0.0021(12)
C14 0.0287(15) 0.0239(12) 0.0339(14) 0.0003(11) 0.0035(11) 0.0029(12)
C15 0.0343(16) 0.0245(12) 0.0283(13) 0.0043(10) 0.0039(11) -0.0025(12)
C16 0.0307(16) 0.0323(13) 0.0302(14) -0.0013(11) 0.0081(11) -0.0015(13)
C17 0.0215(14) 0.0287(13) 0.0294(13) -0.0008(11) 0.0034(10) 0.0004(11)
C18 0.0259(14) 0.0259(12) 0.0265(12) -0.0060(10) -0.0014(10) -0.0020(12)
C19 0.0239(14) 0.0255(12) 0.0268(13) -0.0043(10) 0.0004(10) 0.0008(11)
C20 0.0222(13) 0.0276(12) 0.0245(12) -0.0003(10) 0.0021(10) 0.0005(11)
C21 0.0208(13) 0.0258(11) 0.0194(11) 0.0038(10) 0.0002(9) -0.0052(11)
C22 0.069(2) 0.0359(14) 0.0213(13) 0.0056(11) -0.0011(14) 0.0195(16)
C23 0.0451(18) 0.0273(13) 0.0438(16) 0.0031(12) -0.0123(14) -0.0083(13)
O5 0.0569(14) 0.0243(8) 0.0248(9) -0.0023(7) -0.0079(9) -0.0014(10)
O6 0.0880(19) 0.0266(10) 0.0381(12) -0.0026(9) -0.0281(12) 0.0009(12)
O7 0.0849(18) 0.0265(10) 0.0301(10) 0.0006(8) -0.0167(11) 0.0026(12)
N3 0.0452(15) 0.0284(11) 0.0206(11) -0.0061(9) -0.0011(10) -0.0008(11)
C24 0.053(2) 0.0263(13) 0.0225(13) 0.0004(10) -0.0032(12) -0.0054(13)
C25 0.0526(19) 0.0237(12) 0.0188(12) -0.0041(10) -0.0028(12) -0.0043(13)
C26 0.064(2) 0.0231(12) 0.0202(12) -0.0034(10) -0.0001(13) 0.0016(14)
O8 0.056(4) 0.039(3) 0.039(2) -0.010(3) -0.001(2) -0.010(3)
O9 0.041(2) 0.055(2) 0.0310(18) -0.0140(17) 0.0115(14) -0.0019(18)
O10 0.084(4) 0.046(2) 0.061(3) -0.0219(19) 0.023(3) -0.016(2)
N4 0.034(2) 0.046(2) 0.039(2) -0.018(2) 0.0102(18) -0.005(2)
C27 0.041(3) 0.019(5) 0.015(2) -0.013(3) -0.002(2) -0.002(5)
C28 0.027(2) 0.017(4) 0.027(3) -0.006(4) -0.0026(19) -0.004(4)
C29 0.017(2) 0.030(3) 0.026(2) -0.003(3) -0.0007(16) -0.005(3)
C30 0.019(2) 0.035(3) 0.021(2) -0.003(2) 0.0011(15) -0.003(2)
C31 0.025(3) 0.029(4) 0.026(3) -0.006(3) 0.005(2) -0.006(3)
C32 0.032(3) 0.030(3) 0.037(4) -0.003(2) 0.009(2) 0.002(2)
C33 0.038(3) 0.029(5) 0.024(4) 0.003(3) 0.005(3) 0.009(4)
O8A 0.048(6) 0.052(7) 0.032(4) -0.012(5) 0.015(4) -0.009(6)
O9A 0.054(5) 0.082(6) 0.043(5) -0.025(5) 0.014(4) -0.012(5)
O10C 0.061(6) 0.061(6) 0.077(6) -0.046(5) 0.010(5) -0.003(5)
N4A 0.026(5) 0.068(6) 0.042(5) -0.029(5) -0.002(4) -0.006(5)
C27A 0.035(6) 0.016(10) 0.037(7) -0.016(7) 0.000(5) -0.006(9)
C28A 0.026(5) 0.017(8) 0.019(5) -0.007(8) 0.001(4) -0.003(8)
C29A 0.024(5) 0.040(6) 0.037(5) 0.000(6) -0.006(4) -0.006(6)
C30A 0.019(4) 0.037(7) 0.019(4) 0.002(6) 0.000(3) -0.008(6)
C31A 0.022(5) 0.056(7) 0.036(6) -0.015(5) 0.009(4) -0.009(6)
C32A 0.029(5) 0.040(6) 0.050(7) -0.014(5) 0.005(5) 0.001(5)
C33A 0.034(6) 0.035(9) 0.029(8) -0.001(5) 0.005(6) 0.001(7)
O34 0.083(5) 0.085(4) 0.045(3) -0.004(3) 0.012(3) -0.040(4)
C35 0.075(6) 0.066(5) 0.052(5) 0.012(4) -0.019(5) -0.020(5)
O34A 0.048(6) 0.028(5) 0.080(7) 0.012(5) -0.017(5) -0.014(5)
C35A 0.088(7) 0.073(6) 0.096(7) 0.017(7) -0.008(7) -0.016(7)
O34B 0.073(8) 0.086(8) 0.048(7) -0.010(7) 0.013(6) -0.031(7)
C35B 0.087(11) 0.061(10) 0.058(10) 0.006(9) 0.019(10) -0.031(10)
C34 0.094(5) 0.089(4) 0.090(4) 0.008(4) 0.017(4) -0.032(4)
C341 0.069(6) 0.063(5) 0.048(5) 0.010(5) 0.006(5) -0.015(5)
O341 0.052(5) 0.054(5) 0.056(5) 0.011(4) 0.003(4) -0.003(4)
C351 0.069(6) 0.072(6) 0.061(5) -0.002(6) 0.006(5) -0.013(6)

loop_
_atom_type_symbol
_atom_type_description
_atom_type_scat_dispersion_real
_atom_type_scat_dispersion_imag
_atom_type_scat_source
C C 0.0033 0.0000 'International Tables Vol C Tables 4.2.6.8 and 6.1.1.4'
H H 0.0000 0.0000 'International Tables Vol C Tables 4.2.6.8 and 6.1.1.4'
N N 0.0061 0.0000 'International Tables Vol C Tables 4.2.6.8 and 6.1.1.4'
O O 0.0106 0.0000 'International Tables Vol C Tables 4.2.6.8 and 6.1.1.4'

loop_
_geom_angle_atom_site_label_1
_geom_angle_atom_site_label_2
_geom_angle_atom_site_label_3
_geom_angle
C11 O1 C12 114.4(2)
C2 O2 C22 116.1(2)
C3 O3 C23 116.79(19)
C9 N1 C6 124.9(2)
C9 N1 C8 120.2(2)
C6 N1 C8 109.60(19)
C16 N2 C15 111.9(2)
C16 N2 C21 107.55(19)
C15 N2 C21 112.93(19)
C16 N2 H2A 108.1
C15 N2 H2A 108.1
C21 N2 H2A 108.1
C2 C1 C6 118.1(2)
C2 C1 H1A 121.0
C6 C1 H1A 121.0
O2 C2 C1 123.9(2)
O2 C2 C3 115.3(2)
C1 C2 C3 120.9(2)
O3 C3 C4 125.2(2)
O3 C3 C2 114.9(2)
C4 C3 C2 119.8(2)
C3 C4 C5 119.7(2)
C3 C4 H4A 120.1
C5 C4 H4A 120.1
C6 C5 C4 119.8(2)
C6 C5 C7 110.0(2)
C4 C5 C7 129.5(2)
C5 C6 C1 121.6(2)
C5 C6 N1 110.4(2)
C1 C6 N1 128.0(2)
C5 C7 C17 110.75(19)
C5 C7 C21 117.0(2)
C17 C7 C21 101.82(18)
C5 C7 C8 102.65(18)
C17 C7 C8 111.5(2)
C21 C7 C8 113.4(2)
N1 C8 C18 106.65(19)
N1 C8 C7 104.71(19)
C18 C8 C7 117.5(2)
N1 C8 H8A 109.2
C18 C8 H8A 109.2
C7 C8 H8A 109.2
O4 C9 N1 122.6(3)
O4 C9 C10 121.6(2)
N1 C9 C10 115.7(2)
C9 C10 C11 117.5(2)
C9 C10 H10A 107.9
C11 C10 H10A 107.9
C9 C10 H10B 107.9
C11 C10 H10B 107.9
H10A C10 H10B 107.2
O1 C11 C18 113.7(2)
O1 C11 C10 105.0(2)
C18 C11 C10 110.6(2)
O1 C11 H11A 109.1
C18 C11 H11A 109.1
C10 C11 H11A 109.1
O1 C12 C13 111.2(2)
O1 C12 H12A 109.4
C13 C12 H12A 109.4
O1 C12 H12B 109.4
C13 C12 H12B 109.4
H12A C12 H12B 108.0
C14 C13 C12 122.1(3)
C14 C13 H13A 119.0
C12 C13 H13A 119.0
C13 C14 C15 122.0(2)
C13 C14 C19 122.6(2)
C15 C14 C19 115.4(2)
C14 C15 N2 109.7(2)
C14 C15 H15A 109.7
N2 C15 H15A 109.7
C14 C15 H15B 109.7
N2 C15 H15B 109.7
H15A C15 H15B 108.2
N2 C16 C17 104.5(2)
N2 C16 H16A 110.9
C17 C16 H16A 110.9
N2 C16 H16B 110.9
C17 C16 H16B 110.9
H16A C16 H16B 108.9
C16 C17 C7 103.6(2)
C16 C17 H17A 111.0
C7 C17 H17A 111.0
C16 C17 H17B 111.0
C7 C17 H17B 111.0
H17A C17 H17B 109.0
C19 C18 C11 118.0(2)
C19 C18 C8 112.68(19)
C11 C18 C8 107.3(2)
C19 C18 H18A 106.0
C11 C18 H18A 106.0
C8 C18 H18A 106.0
C14 C19 C18 115.1(2)
C14 C19 C20 108.9(2)
C18 C19 C20 105.7(2)
C14 C19 H19A 109.0
C18 C19 H19A 109.0
C20 C19 H19A 109.0
C21 C20 C19 108.9(2)
C21 C20 H20A 109.9
C19 C20 H20A 109.9
C21 C20 H20B 109.9
C19 C20 H20B 109.9
H20A C20 H20B 108.3
C20 C21 N2 110.33(19)
C20 C21 C7 116.09(19)
N2 C21 C7 104.78(19)
C20 C21 H21A 108.5
N2 C21 H21A 108.5
C7 C21 H21A 108.5
O2 C22 H22A 109.5
O2 C22 H22B 109.5
H22A C22 H22B 109.5
O2 C22 H22C 109.5
H22A C22 H22C 109.5
H22B C22 H22C 109.5
O3 C23 H23A 109.5
O3 C23 H23B 109.5
H23A C23 H23B 109.5
O3 C23 H23C 109.5
H23A C23 H23C 109.5
H23B C23 H23C 109.5
C26 O7 H7 109.5
C27 N3 C27A 16.5(11)
C27 N3 C25 117.5(5)
C27A N3 C25 132.8(11)
C27 N3 H3 121.2
C27A N3 H3 105.6
C25 N3 H3 121.2
O6 C24 O5 125.3(3)
O6 C24 C25 119.8(2)
O5 C24 C25 114.7(2)
N3 C25 C26 108.5(2)
N3 C25 C24 113.5(2)
C26 C25 C24 108.4(2)
N3 C25 H25 108.8
C26 C25 H25 108.8
C24 C25 H25 108.8
O7 C26 C25 112.0(3)
O7 C26 H26A 109.2
C25 C26 H26A 109.2
O7 C26 H26B 109.2
C25 C26 H26B 109.2
H26A C26 H26B 107.9
O10 N4 O9 123.3(5)
O10 N4 C31 117.8(5)
O9 N4 C31 118.8(5)
O8 C27 N3 127.7(8)
O8 C27 C28 119.2(12)
N3 C27 C28 113.1(10)
C29 C28 C33 118.0(9)
C29 C28 C27 120.0(7)
C33 C28 C27 122.0(10)
C30 C29 C28 121.8(5)
C30 C29 H29 119.1
C28 C29 H29 119.1
C29 C30 C31 118.1(5)
C29 C30 H30 121.0
C31 C30 H30 121.0
C32 C31 C30 123.1(5)
C32 C31 N4 118.6(6)
C30 C31 N4 118.3(6)
C31 C32 C33 117.5(6)
C31 C32 H32 121.3
C33 C32 H32 121.3
C32 C33 C28 121.6(8)
C32 C33 H33 119.2
C28 C33 H33 119.2
O10C N4A O9A 125.0(12)
O10C N4A C31A 119.5(11)
O9A N4A C31A 115.5(14)
O8A C27A N3 114.1(16)
O8A C27A C28A 124(3)
N3 C27A C28A 121(2)
C33A C28A C29A 120.8(15)
C33A C28A C27A 123(2)
C29A C28A C27A 116.1(17)
C28A C29A C30A 120.2(12)
C28A C29A H29A 119.9
C30A C29A H29A 119.9
C31A C30A C29A 116.8(12)
C31A C30A H30A 121.6
C29A C30A H30A 121.6
C30A C31A C32A 125.3(12)
C30A C31A N4A 118.0(13)
C32A C31A N4A 116.4(12)
C31A C32A C33A 116.6(12)
C31A C32A H32A 121.7
C33A C32A H32A 121.7
C28A C33A C32A 120.1(15)
C28A C33A H33A 119.9
C32A C33A H33A 119.9
O34A C35A C34 117.7(12)
C341 C34 C351 138(3)
C341 C34 O34B 69.1(17)
C351 C34 O34B 104.3(17)
C341 C34 O34 117.5(18)
C351 C34 O34 46.2(14)
O34B C34 O34 58.7(10)
C341 C34 C35A 18.7(19)
C351 C34 C35A 121.8(18)
O34B C34 C35A 80.3(12)
O34 C34 C35A 116.0(11)
C341 C34 C35 29.9(17)
C351 C34 C35 152.7(16)
O34B C34 C35 52.0(11)
O34 C34 C35 110.4(8)
C35A C34 C35 48.6(10)
C341 C34 C35B 61(2)
C351 C34 C35B 161(2)
O34B C34 C35B 84.1(15)
O34 C34 C35B 135.7(11)
C35A C34 C35B 76.0(16)
C35 C34 C35B 43.7(12)
C341 C34 O341 46.7(13)
C351 C34 O341 128.8(16)
O34B C34 O341 25.9(10)
O34 C34 O341 84.4(6)
C35A C34 O341 62.0(8)
C35 C34 O341 26.1(5)
C35B C34 O341 63.2(13)
C34 C341 O341 112.1(18)
C34 C341 C351 23.4(16)
O341 C341 C351 115.8(15)
C341 O341 C34 21.2(7)
C34 C351 C341 18.8(12)

loop_
_geom_bond_atom_site_label_1
_geom_bond_atom_site_label_2
_geom_bond_distance
O1 C11 1.434(4)
O1 C12 1.441(3)
O2 C2 1.371(3)
O2 C22 1.432(3)
O3 C3 1.372(3)
O3 C23 1.428(3)
O4 C9 1.226(4)
N1 C9 1.370(3)
N1 C6 1.418(3)
N1 C8 1.480(3)
N2 C16 1.504(4)
N2 C15 1.523(3)
N2 C21 1.539(3)
N2 H2A 0.9100
C1 C2 1.383(4)
C1 C6 1.399(4)
C1 H1A 0.9300
C2 C3 1.417(4)
C3 C4 1.383(3)
C4 C5 1.392(3)
C4 H4A 0.9300
C5 C6 1.389(3)
C5 C7 1.512(3)
C7 C17 1.535(3)
C7 C21 1.544(3)
C7 C8 1.564(3)
C8 C18 1.537(4)
C8 H8A 0.9800
C9 C10 1.519(4)
C10 C11 1.548(4)
C10 H10A 0.9700
C10 H10B 0.9700
C11 C18 1.531(4)
C11 H11A 0.9800
C12 C13 1.504(4)
C12 H12A 0.9700
C12 H12B 0.9700
C13 C14 1.327(4)
C13 H13A 0.9300
C14 C15 1.502(4)
C14 C19 1.526(4)
C15 H15A 0.9700
C15 H15B 0.9700
C16 C17 1.515(4)
C16 H16A 0.9700
C16 H16B 0.9700
C17 H17A 0.9700
C17 H17B 0.9700
C18 C19 1.530(4)
C18 H18A 0.9800
C19 C20 1.541(4)
C19 H19A 0.9800
C20 C21 1.520(3)
C20 H20A 0.9700
C20 H20B 0.9700
C21 H21A 0.9800
C22 H22A 0.9600
C22 H22B 0.9600
C22 H22C 0.9600
C23 H23A 0.9600
C23 H23B 0.9600
C23 H23C 0.9600
O5 C24 1.281(3)
O6 C24 1.241(3)
O7 C26 1.408(3)
O7 H7 0.8200
N3 C27 1.321(16)
N3 C27A 1.39(3)
N3 C25 1.461(3)
N3 H3 0.8600
C24 C25 1.530(4)
C25 C26 1.520(4)
C25 H25 0.9800
C26 H26A 0.9700
C26 H26B 0.9700
O8 C27 1.209(17)
O9 N4 1.216(6)
O10 N4 1.204(6)
N4 C31 1.479(7)
C27 C28 1.523(12)
C28 C29 1.389(13)
C28 C33 1.400(8)
C29 C30 1.382(8)
C29 H29 0.9300
C30 C31 1.381(7)
C30 H30 0.9300
C31 C32 1.378(8)
C32 C33 1.394(11)
C32 H32 0.9300
C33 H33 0.9300
O8A C27A 1.31(4)
O9A N4A 1.258(15)
O10C N4A 1.149(16)
N4A C31A 1.513(17)
C27A C28A 1.44(2)
C28A C33A 1.365(16)
C28A C29A 1.38(3)
C29A C30A 1.388(18)
C29A H29A 0.9300
C30A C31A 1.347(17)
C30A H30A 0.9300
C31A C32A 1.376(18)
C32A C33A 1.39(2)
C32A H32A 0.9300
C33A H33A 0.9300
O34 C34 1.444(8)
C35 C34 1.489(12)
O34A C35A 1.437(9)
C35A C34 1.487(12)
O34B C34 1.438(9)
C35B C34 1.491(13)
C34 C341 0.715(17)
C34 C351 0.884(16)
C34 O341 1.828(15)
C341 O341 1.435(9)
C341 C351 1.492(13)

loop_
_geom_hbond_atom_site_label_D
_geom_hbond_atom_site_label_H
_geom_hbond_atom_site_label_A
_geom_hbond_distance_DH
_geom_hbond_distance_HA
_geom_hbond_distance_DA
_geom_hbond_angle_DHA
_geom_hbond_site_symmetry_A
N2 H2A O5 0.91 1.77 2.667(3) 168.2 .
O7 H7 O6 0.82 1.87 2.685(3) 170.4 3_656
N3 H3 O5 0.86 2.01 2.837(3) 160.2 3_656

loop_
_geom_torsion_atom_site_label_1
_geom_torsion_atom_site_label_2
_geom_torsion_atom_site_label_3
_geom_torsion_atom_site_label_4
_geom_torsion
C22 O2 C2 C1 2.1(3)
C22 O2 C2 C3 -177.1(2)
C6 C1 C2 O2 179.2(2)
C6 C1 C2 C3 -1.7(4)
C23 O3 C3 C4 -8.6(4)
C23 O3 C3 C2 169.8(2)
O2 C2 C3 O3 0.6(3)
C1 C2 C3 O3 -178.6(2)
O2 C2 C3 C4 179.2(2)
C1 C2 C3 C4 0.0(4)
O3 C3 C4 C5 -180.0(2)
C2 C3 C4 C5 1.7(4)
C3 C4 C5 C6 -1.5(4)
C3 C4 C5 C7 -171.2(2)
C4 C5 C6 C1 -0.3(4)
C7 C5 C6 C1 171.3(2)
C4 C5 C6 N1 -179.5(2)
C7 C5 C6 N1 -7.9(3)
C2 C1 C6 C5 1.9(4)
C2 C1 C6 N1 -179.1(2)
C9 N1 C6 C5 -156.9(3)
C8 N1 C6 C5 -3.0(3)
C9 N1 C6 C1 23.9(4)
C8 N1 C6 C1 177.9(2)
C6 C5 C7 C17 -104.5(2)
C4 C5 C7 C17 66.1(3)
C6 C5 C7 C21 139.5(2)
C4 C5 C7 C21 -50.0(3)
C6 C5 C7 C8 14.6(3)
C4 C5 C7 C8 -174.8(2)
C9 N1 C8 C18 42.1(3)
C6 N1 C8 C18 -113.3(2)
C9 N1 C8 C7 167.4(2)
C6 N1 C8 C7 12.0(3)
C5 C7 C8 N1 -15.6(2)
C17 C7 C8 N1 103.0(2)
C21 C7 C8 N1 -142.8(2)
C5 C7 C8 C18 102.5(2)
C17 C7 C8 C18 -138.9(2)
C21 C7 C8 C18 -24.7(3)
C6 N1 C9 O4 -20.0(4)
C8 N1 C9 O4 -171.4(3)
C6 N1 C9 C10 160.9(3)
C8 N1 C9 C10 9.5(4)
O4 C9 C10 C11 146.7(3)
N1 C9 C10 C11 -34.2(4)
C12 O1 C11 C18 -69.0(3)
C12 O1 C11 C10 169.9(2)
C9 C10 C11 O1 126.7(3)
C9 C10 C11 C18 3.6(4)
C11 O1 C12 C13 89.2(3)
O1 C12 C13 C14 -64.9(4)
C12 C13 C14 C15 178.0(3)
C12 C13 C14 C19 -1.6(4)
C13 C14 C15 N2 -124.6(3)
C19 C14 C15 N2 54.9(3)
C16 N2 C15 C14 74.5(3)
C21 N2 C15 C14 -47.0(3)
C15 N2 C16 C17 -142.5(2)
C21 N2 C16 C17 -17.9(3)
N2 C16 C17 C7 37.5(3)
C5 C7 C17 C16 -167.3(2)
C21 C7 C17 C16 -42.1(2)
C8 C7 C17 C16 79.1(2)
O1 C11 C18 C19 57.2(3)
C10 C11 C18 C19 175.2(2)
O1 C11 C18 C8 -71.3(3)
C10 C11 C18 C8 46.6(3)
N1 C8 C18 C19 157.9(2)
C7 C8 C18 C19 40.8(3)
N1 C8 C18 C11 -70.6(3)
C7 C8 C18 C11 172.4(2)
C13 C14 C19 C18 57.8(3)
C15 C14 C19 C18 -121.7(2)
C13 C14 C19 C20 176.3(2)
C15 C14 C19 C20 -3.3(3)
C11 C18 C19 C14 -67.2(3)
C8 C18 C19 C14 58.7(3)
C11 C18 C19 C20 172.6(2)
C8 C18 C19 C20 -61.5(3)
C14 C19 C20 C21 -55.4(3)
C18 C19 C20 C21 68.7(2)
C19 C20 C21 N2 62.9(3)
C19 C20 C21 C7 -56.1(3)
C16 N2 C21 C20 -133.9(2)
C15 N2 C21 C20 -10.0(3)
C16 N2 C21 C7 -8.3(2)
C15 N2 C21 C7 115.7(2)
C5 C7 C21 C20 -86.6(3)
C17 C7 C21 C20 152.6(2)
C8 C7 C21 C20 32.7(3)
C5 C7 C21 N2 151.47(19)
C17 C7 C21 N2 30.6(2)
C8 C7 C21 N2 -89.3(2)
C27 N3 C25 C26 162.9(7)
C27A N3 C25 C26 155.3(18)
C27 N3 C25 C24 -76.5(8)
C27A N3 C25 C24 -84.1(18)
O6 C24 C25 N3 -18.4(4)
O5 C24 C25 N3 166.1(2)
O6 C24 C25 C26 102.2(3)
O5 C24 C25 C26 -73.3(3)
N3 C25 C26 O7 -65.9(3)
C24 C25 C26 O7 170.5(2)
C27A N3 C27 O8 165(8)
C25 N3 C27 O8 4.7(18)
C27A N3 C27 C28 -19(6)
C25 N3 C27 C28 -178.8(7)
O8 C27 C28 C29 27.1(19)
N3 C27 C28 C29 -149.7(10)
O8 C27 C28 C33 -152.9(12)
N3 C27 C28 C33 30.2(17)
C33 C28 C29 C30 -2.2(14)
C27 C28 C29 C30 177.8(10)
C28 C29 C30 C31 1.6(11)
C29 C30 C31 C32 -0.5(10)
C29 C30 C31 N4 179.3(5)
O10 N4 C31 C32 -14.8(9)
O9 N4 C31 C32 168.2(5)
O10 N4 C31 C30 165.4(6)
O9 N4 C31 C30 -11.7(8)
C30 C31 C32 C33 0.1(10)
N4 C31 C32 C33 -179.8(7)
C31 C32 C33 C28 -0.6(13)
C29 C28 C33 C32 1.7(16)
C27 C28 C33 C32 -178.3(11)
C27 N3 C27A O8A -25(5)
C25 N3 C27A O8A 0(3)
C27 N3 C27A C28A 164(9)
C25 N3 C27A C28A -171.1(15)
O8A C27A C28A C33A -129(3)
N3 C27A C28A C33A 41(4)
O8A C27A C28A C29A 45(4)
N3 C27A C28A C29A -145(2)
C33A C28A C29A C30A -4(3)
C27A C28A C29A C30A -179(2)
C28A C29A C30A C31A 3(2)
C29A C30A C31A C32A 0(2)
C29A C30A C31A N4A 173.3(11)
O10C N4A C31A C30A -167.6(12)
O9A N4A C31A C30A 14.2(16)
O10C N4A C31A C32A 6.4(17)
O9A N4A C31A C32A -171.9(11)
C30A C31A C32A C33A -2(2)
N4A C31A C32A C33A -175.5(14)
C29A C28A C33A C32A 2(3)
C27A C28A C33A C32A 176(2)
C31A C32A C33A C28A 1(3)
O34A C35A C34 C341 39(5)
O34A C35A C34 C351 -114(2)
O34A C35A C34 O34B -13(2)
O34A C35A C34 O34 -61(2)
O34A C35A C34 C35 34.3(14)
O34A C35A C34 C35B 74(2)
O34A C35A C34 O341 6.7(15)
C351 C34 C341 O341 -104(3)
O34B C34 C341 O341 -15.6(15)
O34 C34 C341 O341 -50(3)
C35A C34 C341 O341 -140(7)
C35 C34 C341 O341 33.3(16)
C35B C34 C341 O341 79(2)
O34B C34 C341 C351 88(3)
O34 C34 C341 C351 54(3)
C35A C34 C341 C351 -36(7)
C35 C34 C341 C351 137(4)
C35B C34 C341 C351 -177(3)
O341 C34 C341 C351 104(3)
C351 C341 O341 C34 -25.4(17)
C351 C34 O341 C341 123(4)
O34B C34 O341 C341 145(4)
O34 C34 O341 C341 137(3)
C35A C34 O341 C341 13(3)
C35 C34 O341 C341 -38(3)
C35B C34 O341 C341 -74(3)
O34B C34 C351 C341 -74(3)
O34 C34 C351 C341 -84(3)
C35A C34 C351 C341 13(2)
C35 C34 C351 C341 -47(3)
C35B C34 C351 C341 171(8)
O341 C34 C351 C341 -65(3)
O341 C341 C351 C34 86(3)
